data_1553286
loop_
_publ_author_name
'Cao, Ming-Ming'
'Zhang, Yu'
'Huang, Sheng-Dian'
'Di, Ying-Tong'
'Peng, Zong-Gen'
'Jiang, Jian-Dong'
'Yuan, Chun-Mao'
'Chen, Duo-Zhi'
'Li, Shun-Lin'
'He, Hong-Ping'
'Hao, Xiao-Jiang'

_publ_section_title
;
 Alkaloids with Different Carbon Units from Myrioneuron faberi.
;
_journal_issue 11
_journal_name_full 'Journal of natural products'
_journal_page_first 2609
_journal_page_last 2616
_journal_paper_doi 10.1021/acs.jnatprod.5b00543
_journal_volume 78
_journal_year 2015
_chemical_absolute_configuration unk
_chemical_formula_moiety 'C15 H26 N2'
_chemical_formula_sum 'C15 H26 N2'
_chemical_formula_weight 234.38
_space_group_IT_number 4
_space_group_name_Hall 'P 2yb'
_space_group_name_H-M_alt 'P 1 21 1'
_symmetry_cell_setting monoclinic
_symmetry_space_group_name_Hall 'P 2yb'
_symmetry_space_group_name_H-M 'P 1 21 1'
_atom_sites_solution_hydrogens geom
_atom_sites_solution_primary direct
_atom_sites_solution_secondary difmap
_audit_creation_method SHELXL-97
_cell_angle_alpha 90.00
_cell_angle_beta 106.495(2)
_cell_angle_gamma 90.00
_cell_formula_units_Z 2
_cell_length_a 9.1535(15)
_cell_length_b 5.1702(9)
_cell_length_c 14.568(2)
_cell_measurement_reflns_used 4248
_cell_measurement_temperature 100(2)
_cell_measurement_theta_max 29.93
_cell_measurement_theta_min 2.32
_cell_volume 661.06(18)
_computing_cell_refinement 'Bruker SAINT'
_computing_data_collection 'Bruker APEX2'
_computing_data_reduction 'Bruker SAINT'
_computing_molecular_graphics 'Bruker SHELXTL'
_computing_publication_material 'Bruker SHELXTL'
_computing_structure_refinement 'SHELXL-97 (Sheldrick, 2008)'
_computing_structure_solution 'SHELXS-97 (Sheldrick, 2008)'
_diffrn_ambient_temperature 100(2)
_diffrn_measured_fraction_theta_full 0.957
_diffrn_measured_fraction_theta_max 0.957
_diffrn_measurement_device_type 'Bruker APEX-II CCD'
_diffrn_measurement_method '\f and \w scans'
_diffrn_radiation_monochromator graphite
_diffrn_radiation_source 'fine-focus sealed tube'
_diffrn_radiation_type MoK\a
_diffrn_radiation_wavelength 0.71073
_diffrn_reflns_av_R_equivalents 0.0225
_diffrn_reflns_av_sigmaI/netI 0.0302
_diffrn_reflns_limit_h_max 12
_diffrn_reflns_limit_h_min -12
_diffrn_reflns_limit_k_max 7
_diffrn_reflns_limit_k_min -7
_diffrn_reflns_limit_l_max 20
_diffrn_reflns_limit_l_min -17
_diffrn_reflns_number 6946
_diffrn_reflns_theta_full 30.07
_diffrn_reflns_theta_max 30.07
_diffrn_reflns_theta_min 1.46
_exptl_absorpt_coefficient_mu 0.069
_exptl_absorpt_correction_T_max 0.9897
_exptl_absorpt_correction_T_min 0.9380
_exptl_absorpt_correction_type multi-scan
_exptl_absorpt_process_details sadabs
_exptl_crystal_colour colourless
_exptl_crystal_density_diffrn 1.177
_exptl_crystal_density_method 'not measured'
_exptl_crystal_description needle
_exptl_crystal_F_000 260
_exptl_crystal_size_max 0.94
_exptl_crystal_size_mid 0.22
_exptl_crystal_size_min 0.15
_refine_diff_density_max 0.333
_refine_diff_density_min -0.277
_refine_diff_density_rms 0.057
_refine_ls_abs_structure_details 'Flack H D (1983), Acta Cryst. A39, 876-881'
_refine_ls_abs_structure_Flack 0.6(16)
_refine_ls_extinction_method none
_refine_ls_goodness_of_fit_ref 1.073
_refine_ls_hydrogen_treatment constr
_refine_ls_matrix_type full
_refine_ls_number_parameters 154
_refine_ls_number_reflns 3538
_refine_ls_number_restraints 1
_refine_ls_restrained_S_all 1.073
_refine_ls_R_factor_all 0.0375
_refine_ls_R_factor_gt 0.0352
_refine_ls_shift/su_max 0.000
_refine_ls_shift/su_mean 0.000
_refine_ls_structure_factor_coef Fsqd
_refine_ls_weighting_details 'calc w=1/[\s^2^(Fo^2^)+(0.0588P)^2^+0.0794P] where P=(Fo^2^+2Fc^2^)/3'
_refine_ls_weighting_scheme calc
_refine_ls_wR_factor_gt 0.0994
_refine_ls_wR_factor_ref 0.1019
_reflns_number_gt 3345
_reflns_number_total 3538
_reflns_threshold_expression >2sigma(I)
_cod_data_source_file np5b00543_si_003.cif
_cod_data_source_block mo_hm4a_0m
_cod_depositor_comments
;
The following automatic conversions were performed:

data item '_symmetry_cell_setting' value 'Monoclinic' was changed to
'monoclinic' in accordance with the
/home/saulius/struct/COD-crude-data/automatic-downloads/DataCite-retrospective/ACS/depositions/lib/dictionaries/cif_core.dic
dictionary named 'cif_core.dic' version 2.4.2 last updated on
2011-04-26.

Automatic conversion script
Id: cif_fix_values 6909 2019-04-08 15:41:33Z antanas 
;
_cod_original_cell_volume 661.05(19)
_cod_original_sg_symbol_H-M 'P 21'
_cod_database_code 1553286

loop_
_symmetry_equiv_pos_as_xyz
'x, y, z'
'-x, y+1/2, -z'

loop_
_atom_site_label
_atom_site_type_symbol
_atom_site_fract_x
_atom_site_fract_y
_atom_site_fract_z
_atom_site_U_iso_or_equiv
_atom_site_adp_type
_atom_site_occupancy
_atom_site_symmetry_multiplicity
_atom_site_calc_flag
_atom_site_refinement_flags
N1 N 0.55606(10) 0.26045(17) 0.30540(6) 0.01300(18) Uani 1 1 d .
N12 N 0.40753(10) 0.05240(17) 0.15678(6) 0.01296(17) Uani 1 1 d .
C4 C 0.80320(12) 0.0160(2) 0.45100(7) 0.0181(2) Uani 1 1 d .
H4A H 0.7969 -0.1670 0.4302 0.022 Uiso 1 1 calc R
H4B H 0.8876 0.0321 0.5108 0.022 Uiso 1 1 calc R
C5 C 0.83470(11) 0.1882(2) 0.37343(7) 0.0143(2) Uani 1 1 d .
H5 H 0.8491 0.3684 0.3993 0.017 Uiso 1 1 calc R
C10 C 0.69874(11) 0.19324(19) 0.28296(7) 0.01214(19) Uani 1 1 d .
H10 H 0.7189 0.3358 0.2418 0.015 Uiso 1 1 calc R
C13 C 0.43253(11) 0.2896(2) 0.21680(7) 0.01297(19) Uani 1 1 d .
H13 H 0.4630 0.4304 0.1789 0.016 Uiso 1 1 calc R
C14 C 0.28412(12) 0.3735(2) 0.23574(8) 0.0180(2) Uani 1 1 d .
H14A H 0.3016 0.5343 0.2742 0.022 Uiso 1 1 calc R
H14B H 0.2503 0.2379 0.2731 0.022 Uiso 1 1 calc R
C15 C 0.15962(12) 0.4201(2) 0.14222(8) 0.0201(2) Uani 1 1 d .
H15A H 0.0629 0.4645 0.1561 0.024 Uiso 1 1 calc R
H15B H 0.1886 0.5667 0.1073 0.024 Uiso 1 1 calc R
C16 C 0.13832(11) 0.1772(2) 0.08089(8) 0.0184(2) Uani 1 1 d .
H16A H 0.0988 0.0356 0.1129 0.022 Uiso 1 1 calc R
H16B H 0.0632 0.2106 0.0182 0.022 Uiso 1 1 calc R
C3 C 0.65352(12) 0.0963(3) 0.46952(7) 0.0196(2) Uani 1 1 d .
H3A H 0.6311 -0.0207 0.5176 0.024 Uiso 1 1 calc R
H3B H 0.6630 0.2744 0.4955 0.024 Uiso 1 1 calc R
C2 C 0.52354(11) 0.0851(2) 0.37694(7) 0.0163(2) Uani 1 1 d .
H2A H 0.5118 -0.0940 0.3519 0.020 Uiso 1 1 calc R
H2B H 0.4270 0.1367 0.3897 0.020 Uiso 1 1 calc R
C6 C 0.98054(11) 0.1139(2) 0.34748(8) 0.0175(2) Uani 1 1 d .
H6A H 1.0091 0.2577 0.3111 0.021 Uiso 1 1 calc R
H6B H 1.0642 0.0909 0.4072 0.021 Uiso 1 1 calc R
C7 C 0.96460(12) -0.1335(2) 0.28807(8) 0.0178(2) Uani 1 1 d .
H7A H 0.9494 -0.2826 0.3270 0.021 Uiso 1 1 calc R
H7B H 1.0594 -0.1634 0.2697 0.021 Uiso 1 1 calc R
C8 C 0.82966(12) -0.1138(2) 0.19779(7) 0.0166(2) Uani 1 1 d .
H8A H 0.8491 0.0255 0.1561 0.020 Uiso 1 1 calc R
H8B H 0.8187 -0.2785 0.1618 0.020 Uiso 1 1 calc R
C9 C 0.68206(11) -0.0562(2) 0.22341(7) 0.01281(19) Uani 1 1 d .
H9 H 0.6595 -0.2034 0.2618 0.015 Uiso 1 1 calc R
C11 C 0.54821(11) -0.0204(2) 0.13416(7) 0.0144(2) Uani 1 1 d .
H11A H 0.5740 0.1153 0.0934 0.017 Uiso 1 1 calc R
H11B H 0.5309 -0.1837 0.0971 0.017 Uiso 1 1 calc R
C17 C 0.28962(11) 0.0975(2) 0.06580(7) 0.0169(2) Uani 1 1 d .
H17A H 0.2749 -0.0626 0.0270 0.020 Uiso 1 1 calc R
H17B H 0.3246 0.2347 0.0296 0.020 Uiso 1 1 calc R

loop_
_atom_site_aniso_label
_atom_site_aniso_U_11
_atom_site_aniso_U_22
_atom_site_aniso_U_33
_atom_site_aniso_U_23
_atom_site_aniso_U_13
_atom_site_aniso_U_12
N1 0.0115(4) 0.0143(4) 0.0133(4) -0.0003(3) 0.0035(3) 0.0009(3)
N12 0.0123(3) 0.0133(4) 0.0128(4) -0.0013(3) 0.0029(3) 0.0006(3)
C4 0.0183(4) 0.0194(5) 0.0146(4) 0.0012(4) 0.0012(3) 0.0014(4)
C5 0.0129(4) 0.0125(5) 0.0160(4) -0.0014(4) 0.0018(3) 0.0008(4)
C10 0.0115(4) 0.0106(4) 0.0144(4) -0.0004(3) 0.0040(3) 0.0004(3)
C13 0.0125(4) 0.0117(4) 0.0143(4) -0.0012(4) 0.0032(3) 0.0001(4)
C14 0.0132(4) 0.0195(5) 0.0208(5) -0.0051(4) 0.0042(4) 0.0027(4)
C15 0.0153(5) 0.0176(5) 0.0253(5) -0.0020(4) 0.0022(4) 0.0035(4)
C16 0.0141(4) 0.0195(5) 0.0196(5) -0.0002(4) 0.0013(4) 0.0009(4)
C3 0.0210(5) 0.0249(6) 0.0129(4) 0.0000(4) 0.0047(4) 0.0000(4)
C2 0.0169(4) 0.0193(5) 0.0136(4) 0.0007(4) 0.0058(3) -0.0010(4)
C6 0.0131(4) 0.0156(5) 0.0225(5) -0.0026(4) 0.0028(4) 0.0006(4)
C7 0.0139(4) 0.0167(5) 0.0221(5) -0.0029(4) 0.0042(4) 0.0031(4)
C8 0.0151(4) 0.0172(5) 0.0180(5) -0.0029(4) 0.0054(4) 0.0015(4)
C9 0.0124(4) 0.0119(4) 0.0143(4) -0.0010(3) 0.0040(3) 0.0009(3)
C11 0.0149(4) 0.0156(5) 0.0133(4) -0.0019(4) 0.0051(3) 0.0006(4)
C17 0.0154(4) 0.0204(5) 0.0132(4) -0.0008(4) 0.0014(3) -0.0002(4)

loop_
_atom_type_symbol
_atom_type_description
_atom_type_scat_dispersion_real
_atom_type_scat_dispersion_imag
_atom_type_scat_source
C C 0.0033 0.0016 'International Tables Vol C Tables 4.2.6.8 and 6.1.1.4'
H H 0.0000 0.0000 'International Tables Vol C Tables 4.2.6.8 and 6.1.1.4'
N N 0.0061 0.0033 'International Tables Vol C Tables 4.2.6.8 and 6.1.1.4'

loop_
_geom_angle_atom_site_label_1
_geom_angle_atom_site_label_2
_geom_angle_atom_site_label_3
_geom_angle
C13 N1 C2 115.26(8)
C13 N1 C10 109.88(7)
C2 N1 C10 112.40(8)
C11 N12 C17 107.75(7)
C11 N12 C13 110.24(7)
C17 N12 C13 110.51(8)
C3 C4 C5 109.82(9)
C3 C4 H4A 109.7
C5 C4 H4A 109.7
C3 C4 H4B 109.7
C5 C4 H4B 109.7
H4A C4 H4B 108.2
C4 C5 C10 111.56(8)
C4 C5 C6 113.31(9)
C10 C5 C6 110.03(8)
C4 C5 H5 107.2
C10 C5 H5 107.2
C6 C5 H5 107.2
N1 C10 C5 111.52(8)
N1 C10 C9 111.73(7)
C5 C10 C9 113.37(8)
N1 C10 H10 106.6
C5 C10 H10 106.6
C9 C10 H10 106.6
N1 C13 N12 112.67(8)
N1 C13 C14 112.04(8)
N12 C13 C14 110.19(8)
N1 C13 H13 107.2
N12 C13 H13 107.2
C14 C13 H13 107.2
C13 C14 C15 111.17(8)
C13 C14 H14A 109.4
C15 C14 H14A 109.4
C13 C14 H14B 109.4
C15 C14 H14B 109.4
H14A C14 H14B 108.0
C16 C15 C14 109.42(9)
C16 C15 H15A 109.8
C14 C15 H15A 109.8
C16 C15 H15B 109.8
C14 C15 H15B 109.8
H15A C15 H15B 108.2
C17 C16 C15 109.80(9)
C17 C16 H16A 109.7
C15 C16 H16A 109.7
C17 C16 H16B 109.7
C15 C16 H16B 109.7
H16A C16 H16B 108.2
C2 C3 C4 110.31(8)
C2 C3 H3A 109.6
C4 C3 H3A 109.6
C2 C3 H3B 109.6
C4 C3 H3B 109.6
H3A C3 H3B 108.1
N1 C2 C3 109.78(8)
N1 C2 H2A 109.7
C3 C2 H2A 109.7
N1 C2 H2B 109.7
C3 C2 H2B 109.7
H2A C2 H2B 108.2
C7 C6 C5 113.51(8)
C7 C6 H6A 108.9
C5 C6 H6A 108.9
C7 C6 H6B 108.9
C5 C6 H6B 108.9
H6A C6 H6B 107.7
C6 C7 C8 110.79(9)
C6 C7 H7A 109.5
C8 C7 H7A 109.5
C6 C7 H7B 109.5
C8 C7 H7B 109.5
H7A C7 H7B 108.1
C9 C8 C7 110.89(8)
C9 C8 H8A 109.5
C7 C8 H8A 109.5
C9 C8 H8B 109.5
C7 C8 H8B 109.5
H8A C8 H8B 108.1
C11 C9 C8 111.56(8)
C11 C9 C10 107.85(8)
C8 C9 C10 110.35(8)
C11 C9 H9 109.0
C8 C9 H9 109.0
C10 C9 H9 109.0
N12 C11 C9 112.59(8)
N12 C11 H11A 109.1
C9 C11 H11A 109.1
N12 C11 H11B 109.1
C9 C11 H11B 109.1
H11A C11 H11B 107.8
N12 C17 C16 112.24(8)
N12 C17 H17A 109.2
C16 C17 H17A 109.2
N12 C17 H17B 109.2
C16 C17 H17B 109.2
H17A C17 H17B 107.9

loop_
_geom_bond_atom_site_label_1
_geom_bond_atom_site_label_2
_geom_bond_distance
N1 C13 1.4624(12)
N1 C2 1.4740(13)
N1 C10 1.4751(12)
N12 C11 1.4661(12)
N12 C17 1.4709(12)
N12 C13 1.4859(13)
C4 C3 1.5272(15)
C4 C5 1.5290(15)
C4 H4A 0.9900
C4 H4B 0.9900
C5 C10 1.5346(13)
C5 C6 1.5359(14)
C5 H5 1.0000
C10 C9 1.5376(13)
C10 H10 1.0000
C13 C14 1.5240(13)
C13 H13 1.0000
C14 C15 1.5268(15)
C14 H14A 0.9900
C14 H14B 0.9900
C15 C16 1.5214(16)
C15 H15A 0.9900
C15 H15B 0.9900
C16 C17 1.5195(14)
C16 H16A 0.9900
C16 H16B 0.9900
C3 C2 1.5253(14)
C3 H3A 0.9900
C3 H3B 0.9900
C2 H2A 0.9900
C2 H2B 0.9900
C6 C7 1.5278(15)
C6 H6A 0.9900
C6 H6B 0.9900
C7 C8 1.5307(14)
C7 H7A 0.9900
C7 H7B 0.9900
C8 C9 1.5295(13)
C8 H8A 0.9900
C8 H8B 0.9900
C9 C11 1.5236(13)
C9 H9 1.0000
C11 H11A 0.9900
C11 H11B 0.9900
C17 H17A 0.9900
C17 H17B 0.9900

loop_
_geom_torsion_atom_site_label_1
_geom_torsion_atom_site_label_2
_geom_torsion_atom_site_label_3
_geom_torsion_atom_site_label_4
_geom_torsion
C3 C4 C5 C10 -52.96(11)
C3 C4 C5 C6 -177.80(9)
C13 N1 C10 C5 174.15(8)
C2 N1 C10 C5 -56.06(11)
C13 N1 C10 C9 -57.81(10)
C2 N1 C10 C9 71.97(10)
C4 C5 C10 N1 52.55(11)
C6 C5 C10 N1 179.20(9)
C4 C5 C10 C9 -74.61(10)
C6 C5 C10 C9 52.04(11)
C2 N1 C13 N12 -70.07(10)
C10 N1 C13 N12 58.15(10)
C2 N1 C13 C14 54.86(11)
C10 N1 C13 C14 -176.92(8)
C11 N12 C13 N1 -57.13(10)
C17 N12 C13 N1 -176.13(8)
C11 N12 C13 C14 176.94(8)
C17 N12 C13 C14 57.93(10)
N1 C13 C14 C15 176.24(9)
N12 C13 C14 C15 -57.47(11)
C13 C14 C15 C16 56.22(12)
C14 C15 C16 C17 -55.20(12)
C5 C4 C3 C2 56.61(12)
C13 N1 C2 C3 -173.53(8)
C10 N1 C2 C3 59.51(10)
C4 C3 C2 N1 -59.61(11)
C4 C5 C6 C7 73.84(11)
C10 C5 C6 C7 -51.82(12)
C5 C6 C7 C8 54.94(12)
C6 C7 C8 C9 -56.77(12)
C7 C8 C9 C11 176.69(8)
C7 C8 C9 C10 56.82(11)
N1 C10 C9 C11 55.48(10)
C5 C10 C9 C11 -177.48(8)
N1 C10 C9 C8 177.56(8)
C5 C10 C9 C8 -55.39(10)
C17 N12 C11 C9 176.47(8)
C13 N12 C11 C9 55.79(10)
C8 C9 C11 N12 -176.08(9)
C10 C9 C11 N12 -54.75(10)
C11 N12 C17 C16 -179.44(9)
C13 N12 C17 C16 -58.94(11)
C15 C16 C17 N12 57.69(12)
